data_1556534
loop_
_publ_author_name
'Khorloo, Michidmaa'
'Cheng, Yanhua'
'Zhang, Haoke'
'Chen, Ming'
'Sung, Herman H. Y.'
'Williams, Ian D.'
'Lam, Jacky W. Y.'
'Tang, Ben Zhong'

_publ_section_title
;
 Polymorph selectivity of an AIE luminogen under nano-confinement to
 visualize polymer microstructures
;
_journal_issue 4
_journal_name_full 'Chemical Science'
_journal_page_first 997
_journal_page_last 1005
_journal_paper_doi 10.1039/C9SC04239C
_journal_volume 11
_journal_year 2020
_chemical_formula_moiety '0.5(C H2 Cl2), F6 P, C34 H28 N'
_chemical_formula_sum 'C34.5 H29 Cl F6 N P'
_chemical_formula_weight 638.01
_chemical_name_common TPE-Py
_chemical_name_systematic TPE-EP-G
_space_group_crystal_system monoclinic
_space_group_IT_number 14
_space_group_name_Hall '-P 2yn'
_space_group_name_H-M_alt 'P 1 21/n 1'
_atom_sites_solution_hydrogens geom
_atom_sites_solution_primary direct
_audit_creation_date 2018-11-07
_audit_creation_method
;
Olex2 1.2
(compiled 2017.08.10 svn.r3458 for OlexSys, GUI svn.r5381)
;
_audit_update_record
;
2019-05-22 deposited with the CCDC.	2019-12-11 downloaded from the CCDC.
;
_cell_angle_alpha 90
_cell_angle_beta 93.8053(14)
_cell_angle_gamma 90
_cell_formula_units_Z 8
_cell_length_a 11.2525(2)
_cell_length_b 9.21940(13)
_cell_length_c 59.1397(9)
_cell_measurement_reflns_used 11185
_cell_measurement_temperature 100.03(11)
_cell_measurement_theta_max 73.0670
_cell_measurement_theta_min 4.0480
_cell_volume 6121.70(17)
_computing_cell_refinement 'CrysAlisPro 1.171.39.46 (Rigaku OD, 2018)'
_computing_data_collection 'CrysAlisPro 1.171.39.46 (Rigaku OD, 2018)'
_computing_data_reduction 'CrysAlisPro 1.171.39.46 (Rigaku OD, 2018)'
_computing_molecular_graphics 'Olex2 (Dolomanov et al., 2009)'
_computing_publication_material 'Olex2 (Dolomanov et al., 2009)'
_computing_structure_refinement 'ShelXL (Sheldrick, 2015)'
_computing_structure_solution 'ShelXS (Sheldrick, 2008)'
_diffrn_ambient_environment N~2~
_diffrn_ambient_temperature 100.03(11)
_diffrn_detector 'CCD plate'
_diffrn_detector_area_resol_mean 10.3577
_diffrn_detector_type Atlas
_diffrn_measured_fraction_theta_full 0.996
_diffrn_measured_fraction_theta_max 0.995
_diffrn_measurement_details
;
List of Runs (angles in degrees, time in seconds):

  # Type    Start    End  Width  t~exp~   \w     \q     \k     \f   Frames
#--------------------------------------------------------------------------
  1  \w     29.00 105.50   0.75   25.00    --  106.99 -77.00 -90.00  102
  2  \w   -117.00 -15.00   0.75   10.00    --  -40.57 -37.00   0.00  136
  3  \w    -69.00  32.25   0.75   10.00    --  -40.57  57.00 150.00  135
  4  \w    -92.00  -2.00   0.75   10.00    --  -40.57 125.00-150.00  120
  5  \w     65.00 116.00   0.75   25.00    --  106.99-125.00 -90.00   68
  6  \w     38.00 115.25   0.75   25.00    --  106.99-125.00  60.00  103
  7  \w     46.00 164.50   0.75   25.00    --  106.99  15.00  30.00  158
  8  \w     33.00 134.25   0.75   25.00    --  106.99 -45.00   0.00  135
  9  \w     32.00 116.00   0.75   25.00    --  106.99-125.00-180.00  112
 10  \w     32.00 130.25   0.75   25.00    --  106.99 -45.00 120.00  131
 11  \w    109.00 178.00   0.75   25.00    --  106.99  45.00  60.00   92
;
_diffrn_measurement_device 'kappa diffractometer'
_diffrn_measurement_device_type 'SuperNova, Dual, Cu at zero, Atlas'
_diffrn_measurement_method '\w scans'
_diffrn_orient_matrix_type 'CrysAlisPro convention (1999,Acta A55,543-557)'
_diffrn_orient_matrix_UB_11 -0.1136970000
_diffrn_orient_matrix_UB_12 0.0206380000
_diffrn_orient_matrix_UB_13 -0.0156822000
_diffrn_orient_matrix_UB_21 0.0009888000
_diffrn_orient_matrix_UB_22 -0.1626067000
_diffrn_orient_matrix_UB_23 -0.0059458000
_diffrn_orient_matrix_UB_31 -0.0768846000
_diffrn_orient_matrix_UB_32 -0.0322975000
_diffrn_orient_matrix_UB_33 0.0200047000
_diffrn_radiation_monochromator mirror
_diffrn_radiation_probe x-ray
_diffrn_radiation_type CuK\a
_diffrn_radiation_wavelength 1.54184
_diffrn_reflns_av_R_equivalents 0.0416
_diffrn_reflns_av_unetI/netI 0.0423
_diffrn_reflns_Laue_measured_fraction_full 0.996
_diffrn_reflns_Laue_measured_fraction_max 0.995
_diffrn_reflns_limit_h_max 13
_diffrn_reflns_limit_h_min -13
_diffrn_reflns_limit_k_max 10
_diffrn_reflns_limit_k_min -11
_diffrn_reflns_limit_l_max 70
_diffrn_reflns_limit_l_min -35
_diffrn_reflns_number 32777
_diffrn_reflns_point_group_measured_fraction_full 0.996
_diffrn_reflns_point_group_measured_fraction_max 0.995
_diffrn_reflns_theta_full 66.500
_diffrn_reflns_theta_max 67.498
_diffrn_reflns_theta_min 3.959
_diffrn_source 'micro-focus sealed X-ray tube'
_diffrn_source_current 0.80
_diffrn_source_power 0.040
_diffrn_source_target Cu
_diffrn_source_type 'SuperNova (Cu) X-ray Source'
_diffrn_source_voltage 50
_exptl_absorpt_coefficient_mu 2.143
_exptl_absorpt_correction_T_max 1.00000
_exptl_absorpt_correction_T_min 0.72507
_exptl_absorpt_correction_type multi-scan
_exptl_absorpt_process_details
;
CrysAlisPro 1.171.39.46 (Rigaku Oxford Diffraction, 2018)
Empirical absorption correction using spherical harmonics,
 implemented in SCALE3 ABSPACK scaling algorithm.
;
_exptl_crystal_colour yellow
_exptl_crystal_colour_primary yellow
_exptl_crystal_density_diffrn 1.384
_exptl_crystal_description needle
_exptl_crystal_F_000 2632
_exptl_crystal_preparation Luminescent
_exptl_crystal_recrystallization_method 'Re-crystallisation from solvent'
_exptl_crystal_size_max 0.2
_exptl_crystal_size_mid 0.02
_exptl_crystal_size_min 0.02
_refine_diff_density_max 0.949
_refine_diff_density_min -0.711
_refine_diff_density_rms 0.061
_refine_ls_extinction_method none
_refine_ls_goodness_of_fit_ref 1.036
_refine_ls_hydrogen_treatment constr
_refine_ls_matrix_type full
_refine_ls_number_parameters 849
_refine_ls_number_reflns 10976
_refine_ls_number_restraints 86
_refine_ls_restrained_S_all 1.034
_refine_ls_R_factor_all 0.0744
_refine_ls_R_factor_gt 0.0623
_refine_ls_shift/su_max 0.000
_refine_ls_shift/su_mean 0.000
_refine_ls_structure_factor_coef Fsqd
_refine_ls_weighting_details 'w=1/[\s^2^(Fo^2^)+(0.0660P)^2^+8.2250P] where P=(Fo^2^+2Fc^2^)/3'
_refine_ls_weighting_scheme calc
_refine_ls_wR_factor_gt 0.1501
_refine_ls_wR_factor_ref 0.1577
_reflns_Friedel_coverage 0.000
_reflns_number_gt 9143
_reflns_number_total 10976
_reflns_threshold_expression 'I > 2\s(I)'
_cod_data_source_file c9sc04239c2.cif
_cod_data_source_block khor3cult
_cod_depositor_comments
;

 Adding full bibliography for 1556534--1556535.cif.

2022-11-30
Z value and formula fixed to values more according to usual
chemical conventions.                 miguel
;
_cod_original_formula_sum 'C69 H58 Cl2 F12 N2 P2'
_cod_original_formula_weight 1276.01
_cod_original_formula_moiety 'C H2 Cl2, 2(F6 P), 2(C34 H28 N)'
_cod_original_formula_units_Z 4
_cod_original_cell_volume 6121.68(17)
_cod_database_code 1556534
_shelx_shelxl_version_number 2014/7
_shelx_space_group_comment
;
The symmetry employed for this shelxl refinement is uniquely defined
by the following loop, which should always be used as a source of
symmetry information in preference to the above space-group names.
They are only intended as comments.
;
_shelx_estimated_absorpt_t_max 0.958
_shelx_estimated_absorpt_t_min 0.674
_reflns_odcompleteness_completeness 99.81
_reflns_odcompleteness_iscentric 1
_reflns_odcompleteness_theta 66.97
_olex2_refinement_description
;
1. Fixed Uiso
 At 1.2 times of:
  All C(H) groups, All C(H,H) groups
 At 1.5 times of:
  All C(H,H,H) groups
2. Restrained distances
 C3B-C2B \\sim C4B-C3B \\sim C5B-C4B \\sim C6B-C5B
 with sigma of 0.02
 C3A-C2A \\sim C4A-C3A \\sim C5A-C4A \\sim C6A-C5A
 with sigma of 0.02
 N1A-C2B \\sim N1A-C6B
 with sigma of 0.02
 N1A-C6A \\sim N1A-C2A
 with sigma of 0.02
3. Rigid body (RIGU) restrains
 N1A, C2B, C3B, C4B, C5B, C6B
 with sigma for 1-2 distances of 0.001 and sigma for 1-3 distances of 0.001
 N1A, C2A, C3A, C4A, C5A, C6A
 with sigma for 1-2 distances of 0.001 and sigma for 1-3 distances of 0.001
4. Others
 Fixed Sof: C2A(0.75) H2A(0.75) C2B(0.25) H2B(0.25) C3A(0.75) H3A(0.75)
 C3B(0.25) H3B(0.25) C4A(0.75) C4B(0.25) C5A(0.75) H5A(0.75) C5B(0.25)
 H5B(0.25) C6A(0.75) H6A(0.75) C6B(0.25) H6B(0.25) C7A(0.75) H7A(0.75)
 C7B(0.25) H7B(0.25) C8A(0.75) H8A(0.75) C8B(0.25) H8B(0.25)
5.a Secondary CH2 refined with riding coordinates:
 C1S(H1SA,H1SB)
5.b Aromatic/amide H refined with riding coordinates:
 C2(H2), C3(H3), C5(H5), C6(H6), C7(H7), C8(H8), C12(H12), C13(H13), C15(H15),
 C16(H16), C22(H22), C23(H23), C24(H24), C25(H25), C26(H26), C32(H32), C33(H33),
  C34(H34), C35(H35), C36(H36), C42(H42), C43(H43), C44(H44), C45(H45),
 C46(H46), C2A(H2A), C2B(H2B), C3A(H3A), C3B(H3B), C5A(H5A), C5B(H5B), C6A(H6A),
  C6B(H6B), C7A(H7A), C7B(H7B), C8A(H8A), C8B(H8B), C12A(H12A), C13A(H13A),
 C15A(H15A), C16A(H16A), C22A(H22A), C23A(H23A), C24A(H24A), C25A(H25A),
 C26A(H26A), C32A(H32A), C33A(H33A), C34A(H34A), C35A(H35A), C36A(H36A),
 C42A(H42A), C43A(H43A), C44A(H44A), C45A(H45A), C46A(H46A)
5.c Idealised Me refined as rotating group:
 C1(H1A,H1B,H1C), C1A(H1AA,H1AB,H1AC)
;
_olex2_date_sample_data_collection 2018-11-06
_olex2_submission_special_instructions 'No special instructions were received'
_oxdiff_exptl_absorpt_empirical_details
;
Empirical correction (ABSPACK) includes:
- Absorption correction using spherical harmonics
- Frame scaling
;
_oxdiff_exptl_absorpt_empirical_full_max 1.558
_oxdiff_exptl_absorpt_empirical_full_min 0.671

loop_
_space_group_symop_operation_xyz
'x, y, z'
'-x+1/2, y+1/2, -z+1/2'
'-x, -y, -z'
'x-1/2, -y-1/2, z-1/2'

loop_
_atom_site_label
_atom_site_type_symbol
_atom_site_fract_x
_atom_site_fract_y
_atom_site_fract_z
_atom_site_U_iso_or_equiv
_atom_site_adp_type
_atom_site_occupancy
_atom_site_site_symmetry_order
_atom_site_calc_flag
_atom_site_refinement_flags_posn
_atom_site_refinement_flags_adp
_atom_site_refinement_flags_occupancy
_atom_site_disorder_assembly
_atom_site_disorder_group
Cl1 Cl 0.88412(10) 0.42676(10) 0.15237(2) 0.0542(2) Uani 1 1 d . . . . .
Cl2 Cl 0.80461(9) 0.13577(11) 0.16170(2) 0.0553(3) Uani 1 1 d . . . . .
C1S C 0.9271(3) 0.2555(4) 0.16402(6) 0.0422(8) Uani 1 1 d . . . . .
H1SA H 0.9935 0.2151 0.1558 0.051 Uiso 1 1 calc R . . . .
H1SB H 0.9549 0.2671 0.1801 0.051 Uiso 1 1 calc R . . . .
P1 P 0.18654(7) 0.97003(9) 0.19499(2) 0.02918(18) Uani 1 1 d . . . . .
F1 F 0.12725(19) 0.9487(2) 0.21863(3) 0.0495(5) Uani 1 1 d . . . . .
F2 F 0.24704(19) 0.9915(2) 0.17167(3) 0.0491(5) Uani 1 1 d . . . . .
F3 F 0.1559(3) 1.1374(3) 0.19555(4) 0.0766(8) Uani 1 1 d . . . . .
F4 F 0.3079(2) 1.0017(4) 0.20871(4) 0.0807(9) Uani 1 1 d . . . . .
F5 F 0.2185(4) 0.8042(3) 0.19468(4) 0.0922(11) Uani 1 1 d . . . . .
F6 F 0.0648(2) 0.9419(4) 0.18131(5) 0.0958(12) Uani 1 1 d . . . . .
P1A P 0.90751(8) 0.46478(10) 0.22744(2) 0.0401(2) Uani 1 1 d . . . . .
F1A F 0.8466(2) 0.3652(2) 0.24553(3) 0.0481(5) Uani 1 1 d . . . . .
F2A F 0.9705(2) 0.5637(3) 0.20964(4) 0.0690(7) Uani 1 1 d . . . . .
F3A F 0.8336(3) 0.6008(3) 0.23553(5) 0.0776(9) Uani 1 1 d . . . . .
F4A F 1.0111(3) 0.5019(3) 0.24627(5) 0.0770(8) Uani 1 1 d . . . . .
F5A F 0.9841(2) 0.3310(3) 0.21972(4) 0.0552(6) Uani 1 1 d . . . . .
F6A F 0.8054(2) 0.4272(4) 0.20890(4) 0.0744(8) Uani 1 1 d . . . . .
N1 N 0.7755(2) 0.9436(3) 0.21073(4) 0.0296(5) Uani 1 1 d . . . . .
C1 C 0.8545(3) 1.0139(4) 0.22842(6) 0.0429(8) Uani 1 1 d . . . . .
H1A H 0.8133 1.0968 0.2347 0.064 Uiso 1 1 calc GR . . . .
H1B H 0.9271 1.0476 0.2218 0.064 Uiso 1 1 calc GR . . . .
H1C H 0.8755 0.9440 0.2405 0.064 Uiso 1 1 calc GR . . . .
C2 C 0.8206(3) 0.8385(3) 0.19804(5) 0.0313(6) Uani 1 1 d . . . . .
H2 H 0.9015 0.8103 0.2007 0.038 Uiso 1 1 calc R . . . .
C3 C 0.7502(3) 0.7718(3) 0.18125(5) 0.0318(6) Uani 1 1 d . . . . .
H3 H 0.7830 0.6977 0.1724 0.038 Uiso 1 1 calc R . . . .
C4 C 0.6308(3) 0.8118(3) 0.17706(5) 0.0255(6) Uani 1 1 d . . . . .
C5 C 0.5872(3) 0.9209(3) 0.19079(5) 0.0289(6) Uani 1 1 d . . . . .
H5 H 0.5064 0.9507 0.1886 0.035 Uiso 1 1 calc R . . . .
C6 C 0.6609(3) 0.9847(4) 0.20730(5) 0.0325(7) Uani 1 1 d . . . . .
H6 H 0.6306 1.0590 0.2165 0.039 Uiso 1 1 calc R . . . .
C7 C 0.5575(3) 0.7391(3) 0.15927(5) 0.0271(6) Uani 1 1 d . . . . .
H7 H 0.5971 0.6894 0.1479 0.032 Uiso 1 1 calc R . . . .
C8 C 0.4391(3) 0.7375(3) 0.15783(5) 0.0252(6) Uani 1 1 d . . . . .
H8 H 0.4001 0.7872 0.1693 0.030 Uiso 1 1 calc R . . . .
C10 C 0.1367(3) 0.4462(3) 0.08951(5) 0.0257(6) Uani 1 1 d . . . . .
C11 C 0.2151(3) 0.5258(3) 0.10673(5) 0.0255(6) Uani 1 1 d . . . . .
C12 C 0.1715(3) 0.5687(3) 0.12722(5) 0.0303(6) Uani 1 1 d . . . . .
H12 H 0.0911 0.5486 0.1301 0.036 Uiso 1 1 calc R . . . .
C13 C 0.2442(3) 0.6403(3) 0.14345(5) 0.0285(6) Uani 1 1 d . . . . .
H13 H 0.2121 0.6724 0.1570 0.034 Uiso 1 1 calc R . . . .
C14 C 0.3637(3) 0.6658(3) 0.14007(4) 0.0246(6) Uani 1 1 d . . . . .
C15 C 0.4078(3) 0.6216(3) 0.11954(5) 0.0259(6) Uani 1 1 d . . . . .
H15 H 0.4890 0.6385 0.1169 0.031 Uiso 1 1 calc R . . . .
C16 C 0.3345(3) 0.5541(3) 0.10319(5) 0.0269(6) Uani 1 1 d . . . . .
H16 H 0.3656 0.5263 0.0893 0.032 Uiso 1 1 calc R . . . .
C20 C 0.1166(3) 0.4946(3) 0.06796(5) 0.0261(6) Uani 1 1 d . . . . .
C21 C 0.1589(3) 0.6403(3) 0.06061(5) 0.0280(6) Uani 1 1 d . . . . .
C22 C 0.1445(3) 0.7646(3) 0.07341(5) 0.0361(7) Uani 1 1 d . . . . .
H22 H 0.1026 0.7593 0.0868 0.043 Uiso 1 1 calc R . . . .
C23 C 0.1906(4) 0.8966(4) 0.06683(6) 0.0450(8) Uani 1 1 d . . . . .
H23 H 0.1810 0.9805 0.0759 0.054 Uiso 1 1 calc R . . . .
C24 C 0.2504(3) 0.9066(4) 0.04715(6) 0.0415(8) Uani 1 1 d . . . . .
H24 H 0.2832 0.9965 0.0428 0.050 Uiso 1 1 calc R . . . .
C25 C 0.2620(3) 0.7843(3) 0.03387(5) 0.0328(7) Uani 1 1 d . . . . .
H25 H 0.3018 0.7905 0.0202 0.039 Uiso 1 1 calc R . . . .
C26 C 0.2157(3) 0.6532(3) 0.04045(5) 0.0279(6) Uani 1 1 d . . . . .
H26 H 0.2226 0.5704 0.0311 0.033 Uiso 1 1 calc R . . . .
C31 C 0.0875(3) 0.3079(3) 0.09797(4) 0.0253(6) Uani 1 1 d . . . . .
C32 C 0.1612(3) 0.2175(3) 0.11186(5) 0.0307(6) Uani 1 1 d . . . . .
H32 H 0.2407 0.2466 0.1160 0.037 Uiso 1 1 calc R . . . .
C33 C 0.1191(3) 0.0857(4) 0.11959(5) 0.0364(7) Uani 1 1 d . . . . .
H33 H 0.1704 0.0243 0.1287 0.044 Uiso 1 1 calc R . . . .
C34 C 0.0020(3) 0.0437(4) 0.11402(5) 0.0353(7) Uani 1 1 d . . . . .
H34 H -0.0270 -0.0460 0.1193 0.042 Uiso 1 1 calc R . . . .
C35 C -0.0716(3) 0.1340(3) 0.10071(5) 0.0322(7) Uani 1 1 d . . . . .
H35 H -0.1518 0.1063 0.0970 0.039 Uiso 1 1 calc R . . . .
C36 C -0.0296(3) 0.2643(3) 0.09276(5) 0.0273(6) Uani 1 1 d . . . . .
H36 H -0.0815 0.3249 0.0836 0.033 Uiso 1 1 calc R . . . .
C41 C 0.0555(3) 0.4036(3) 0.04976(5) 0.0259(6) Uani 1 1 d . . . . .
C42 C 0.0872(3) 0.2595(3) 0.04671(5) 0.0279(6) Uani 1 1 d . . . . .
H42 H 0.1497 0.2185 0.0562 0.033 Uiso 1 1 calc R . . . .
C43 C 0.0294(3) 0.1746(4) 0.03010(5) 0.0326(7) Uani 1 1 d . . . . .
H43 H 0.0510 0.0757 0.0285 0.039 Uiso 1 1 calc R . . . .
C44 C -0.0597(3) 0.2340(4) 0.01579(5) 0.0367(7) Uani 1 1 d . . . . .
H44 H -0.1004 0.1761 0.0045 0.044 Uiso 1 1 calc R . . . .
C45 C -0.0892(3) 0.3782(4) 0.01811(5) 0.0379(8) Uani 1 1 d . . . . .
H45 H -0.1487 0.4202 0.0080 0.046 Uiso 1 1 calc R . . . .
C46 C -0.0330(3) 0.4627(4) 0.03499(5) 0.0336(7) Uani 1 1 d . . . . .
H46 H -0.0549 0.5616 0.0365 0.040 Uiso 1 1 calc R . . . .
N1A N 0.3419(2) 0.6037(3) 0.22853(4) 0.0282(5) Uani 1 1 d D U . . .
C1A C 0.2918(4) 0.6953(4) 0.24606(5) 0.0448(9) Uani 1 1 d . . . . .
H1AA H 0.3498 0.7037 0.2591 0.067 Uiso 1 1 calc GR . . . .
H1AB H 0.2185 0.6509 0.2509 0.067 Uiso 1 1 calc GR . . . .
H1AC H 0.2740 0.7919 0.2398 0.067 Uiso 1 1 calc GR . . . .
C2A C 0.4576(5) 0.6164(6) 0.22550(10) 0.0259(11) Uani 0.75 1 d D U P A 1
H2A H 0.5052 0.6795 0.2350 0.031 Uiso 0.75 1 calc R . P A 1
C2B C 0.4580(16) 0.591(3) 0.2213(4) 0.035(4) Uani 0.25 1 d D U P A 2
H2B H 0.5203 0.6483 0.2283 0.042 Uiso 0.25 1 calc R . P A 2
C3A C 0.5091(4) 0.5397(5) 0.20880(8) 0.0252(9) Uani 0.75 1 d D U P A 1
H3A H 0.5923 0.5479 0.2072 0.030 Uiso 0.75 1 calc R . P A 1
C3B C 0.4821(15) 0.4973(17) 0.2042(3) 0.035(3) Uani 0.25 1 d D U P A 2
H3B H 0.5605 0.4893 0.1993 0.041 Uiso 0.25 1 calc R . P A 2
C4A C 0.4403(4) 0.4498(5) 0.19410(7) 0.0232(8) Uani 0.75 1 d D U P A 1
C4B C 0.3914(15) 0.4152(17) 0.1943(2) 0.031(3) Uani 0.25 1 d D U P A 2
C5A C 0.3191(5) 0.4386(5) 0.19787(9) 0.0306(10) Uani 0.75 1 d D U P A 1
H5A H 0.2688 0.3779 0.1884 0.037 Uiso 0.75 1 calc R . P A 1
C5B C 0.2813(14) 0.4249(18) 0.2028(3) 0.034(3) Uani 0.25 1 d D U P A 2
H5B H 0.2203 0.3621 0.1967 0.040 Uiso 0.25 1 calc R . P A 2
C6A C 0.2725(5) 0.5147(8) 0.21512(12) 0.0303(13) Uani 0.75 1 d D U P A 1
H6A H 0.1905 0.5048 0.2177 0.036 Uiso 0.75 1 calc R . P A 1
C6B C 0.2545(18) 0.519(3) 0.2192(4) 0.036(4) Uani 0.25 1 d D U P A 2
H6B H 0.1759 0.5245 0.2241 0.043 Uiso 0.25 1 calc R . P A 2
C7A C 0.4933(3) 0.3787(4) 0.17497(8) 0.0244(8) Uani 0.75 1 d . . P A 1
H7A H 0.5730 0.4029 0.1722 0.029 Uiso 0.75 1 calc R . P A 1
C7B C 0.4091(13) 0.3178(15) 0.1750(3) 0.038(3) Uani 0.25 1 d . . P A 2
H7B H 0.3565 0.2379 0.1725 0.045 Uiso 0.25 1 calc R . P A 2
C8A C 0.4371(5) 0.2824(5) 0.16121(8) 0.0242(8) Uani 0.75 1 d . . P A 1
H8A H 0.3599 0.2516 0.1648 0.029 Uiso 0.75 1 calc R . P A 1
C8B C 0.4950(14) 0.3366(17) 0.1609(2) 0.031(3) Uani 0.25 1 d . . P A 2
H8B H 0.5541 0.4101 0.1626 0.037 Uiso 0.25 1 calc R . P A 2
C10A C 0.6076(3) -0.0058(3) 0.08284(5) 0.0261(6) Uani 1 1 d . . . . .
C11A C 0.5629(2) 0.0798(3) 0.10200(5) 0.0235(6) Uani 1 1 d . . . . .
C12A C 0.6068(3) 0.2165(3) 0.10811(5) 0.0279(6) Uani 1 1 d . . . . .
H12A H 0.6622 0.2630 0.0991 0.033 Uiso 1 1 calc R . . . .
C13A C 0.5701(3) 0.2857(3) 0.12738(6) 0.0363(7) Uani 1 1 d . . . . .
H13A H 0.6017 0.3783 0.1315 0.044 Uiso 1 1 calc R . . . .
C14A C 0.4870(3) 0.2204(4) 0.14081(5) 0.0373(8) Uani 1 1 d . . . . .
C15A C 0.4418(3) 0.0864(3) 0.13425(5) 0.0357(7) Uani 1 1 d . . . . .
H15A H 0.3837 0.0417 0.1429 0.043 Uiso 1 1 calc R . . . .
C16A C 0.4794(3) 0.0161(3) 0.11538(5) 0.0299(6) Uani 1 1 d . . . . .
H16A H 0.4481 -0.0768 0.1114 0.036 Uiso 1 1 calc R . . . .
C20A C 0.6124(2) 0.0429(3) 0.06149(5) 0.0255(6) Uani 1 1 d . . . . .
C21A C 0.5642(3) 0.1857(3) 0.05346(5) 0.0266(6) Uani 1 1 d . . . . .
C22A C 0.4526(3) 0.2364(3) 0.05852(4) 0.0246(6) Uani 1 1 d . . . . .
H22A H 0.4054 0.1815 0.0681 0.029 Uiso 1 1 calc R . . . .
C23A C 0.4101(3) 0.3665(3) 0.04956(5) 0.0284(6) Uani 1 1 d . . . . .
H23A H 0.3334 0.3996 0.0530 0.034 Uiso 1 1 calc R . . . .
C24A C 0.4776(3) 0.4492(3) 0.03567(5) 0.0322(7) Uani 1 1 d . . . . .
H24A H 0.4476 0.5384 0.0296 0.039 Uiso 1 1 calc R . . . .
C25A C 0.5890(3) 0.4010(4) 0.03069(5) 0.0357(7) Uani 1 1 d . . . . .
H25A H 0.6364 0.4579 0.0214 0.043 Uiso 1 1 calc R . . . .
C26A C 0.6315(3) 0.2702(3) 0.03921(5) 0.0322(7) Uani 1 1 d . . . . .
H26A H 0.7074 0.2367 0.0354 0.039 Uiso 1 1 calc R . . . .
C31A C 0.6541(3) -0.1539(3) 0.08967(5) 0.0260(6) Uani 1 1 d . . . . .
C32A C 0.6224(3) -0.2790(3) 0.07734(5) 0.0311(6) Uani 1 1 d . . . . .
H32A H 0.5667 -0.2731 0.0646 0.037 Uiso 1 1 calc R . . . .
C33A C 0.6722(3) -0.4115(3) 0.08369(5) 0.0367(7) Uani 1 1 d . . . . .
H33A H 0.6498 -0.4961 0.0753 0.044 Uiso 1 1 calc R . . . .
C34A C 0.7533(3) -0.4220(3) 0.10196(6) 0.0354(7) Uani 1 1 d . . . . .
H34A H 0.7894 -0.5127 0.1058 0.042 Uiso 1 1 calc R . . . .
C35A C 0.7829(3) -0.2979(3) 0.11499(5) 0.0321(7) Uani 1 1 d . . . . .
H35A H 0.8378 -0.3046 0.1279 0.039 Uiso 1 1 calc R . . . .
C36A C 0.7316(3) -0.1664(3) 0.10897(5) 0.0265(6) Uani 1 1 d . . . . .
H36A H 0.7494 -0.0834 0.1181 0.032 Uiso 1 1 calc R . . . .
C41A C 0.6681(3) -0.0448(3) 0.04355(5) 0.0287(6) Uani 1 1 d . . . . .
C42A C 0.7880(3) -0.0826(3) 0.04512(5) 0.0320(7) Uani 1 1 d . . . . .
H42A H 0.8375 -0.0540 0.0580 0.038 Uiso 1 1 calc R . . . .
C43A C 0.8353(3) -0.1619(4) 0.02796(6) 0.0398(8) Uani 1 1 d . . . . .
H43A H 0.9177 -0.1849 0.0289 0.048 Uiso 1 1 calc R . . . .
C44A C 0.7635(3) -0.2073(4) 0.00962(6) 0.0421(8) Uani 1 1 d . . . . .
H44A H 0.7958 -0.2649 -0.0018 0.051 Uiso 1 1 calc R . . . .
C45A C 0.6450(4) -0.1697(4) 0.00774(5) 0.0402(8) Uani 1 1 d . . . . .
H45A H 0.5958 -0.2009 -0.0050 0.048 Uiso 1 1 calc R . . . .
C46A C 0.5972(3) -0.0863(4) 0.02437(5) 0.0347(7) Uani 1 1 d . . . . .
H46A H 0.5160 -0.0573 0.0227 0.042 Uiso 1 1 calc R . . . .

loop_
_atom_site_aniso_label
_atom_site_aniso_U_11
_atom_site_aniso_U_22
_atom_site_aniso_U_33
_atom_site_aniso_U_23
_atom_site_aniso_U_13
_atom_site_aniso_U_12
Cl1 0.0716(6) 0.0438(5) 0.0489(5) 0.0085(4) 0.0174(4) 0.0016(4)
Cl2 0.0561(6) 0.0607(6) 0.0486(5) 0.0176(4) -0.0017(4) -0.0107(5)
C1S 0.0409(19) 0.044(2) 0.0417(19) 0.0016(15) 0.0055(15) 0.0046(15)
P1 0.0299(4) 0.0323(4) 0.0263(4) 0.0035(3) 0.0089(3) 0.0025(3)
F1 0.0560(13) 0.0562(13) 0.0394(11) 0.0087(9) 0.0267(9) 0.0074(10)
F2 0.0588(13) 0.0582(13) 0.0325(10) 0.0154(9) 0.0199(9) 0.0139(10)
F3 0.123(2) 0.0450(14) 0.0652(16) 0.0093(11) 0.0319(16) 0.0223(14)
F4 0.0421(13) 0.149(3) 0.0506(14) 0.0133(16) -0.0002(11) -0.0111(15)
F5 0.200(4) 0.0401(13) 0.0411(13) 0.0098(10) 0.0457(17) 0.0298(17)
F6 0.0572(16) 0.164(3) 0.0641(16) 0.0285(19) -0.0102(13) -0.0506(19)
P1A 0.0400(5) 0.0437(5) 0.0381(5) 0.0057(4) 0.0134(4) 0.0077(4)
F1A 0.0610(13) 0.0436(11) 0.0416(11) 0.0046(9) 0.0172(9) 0.0018(10)
F2A 0.0656(15) 0.0690(16) 0.0773(17) 0.0278(13) 0.0429(13) 0.0178(13)
F3A 0.097(2) 0.0473(13) 0.096(2) 0.0219(13) 0.0633(17) 0.0250(13)
F4A 0.0708(17) 0.093(2) 0.0675(16) -0.0161(15) 0.0022(13) -0.0212(15)
F5A 0.0548(13) 0.0552(13) 0.0571(13) 0.0015(10) 0.0152(10) 0.0186(11)
F6A 0.0426(13) 0.133(3) 0.0479(13) 0.0091(14) 0.0031(10) 0.0105(15)
N1 0.0258(13) 0.0381(14) 0.0254(12) -0.0034(10) 0.0054(10) -0.0062(11)
C1 0.0323(17) 0.057(2) 0.0389(18) -0.0159(16) 0.0007(14) -0.0130(16)
C2 0.0249(15) 0.0391(17) 0.0301(15) 0.0000(13) 0.0042(12) -0.0021(13)
C3 0.0317(16) 0.0324(16) 0.0317(15) -0.0035(12) 0.0059(12) 0.0013(13)
C4 0.0289(15) 0.0265(14) 0.0217(13) 0.0008(11) 0.0054(11) -0.0049(12)
C5 0.0260(14) 0.0325(16) 0.0283(15) -0.0033(12) 0.0032(11) -0.0019(12)
C6 0.0331(16) 0.0369(17) 0.0281(15) -0.0063(12) 0.0071(12) -0.0026(13)
C7 0.0327(16) 0.0274(15) 0.0217(13) -0.0017(11) 0.0054(11) -0.0002(12)
C8 0.0320(15) 0.0229(14) 0.0209(13) -0.0008(10) 0.0040(11) -0.0015(11)
C10 0.0267(14) 0.0266(14) 0.0241(14) -0.0027(11) 0.0040(11) 0.0006(11)
C11 0.0298(15) 0.0240(14) 0.0226(13) 0.0005(11) 0.0018(11) -0.0007(11)
C12 0.0296(15) 0.0342(16) 0.0275(15) -0.0033(12) 0.0049(12) -0.0050(12)
C13 0.0321(15) 0.0332(16) 0.0207(13) -0.0026(11) 0.0071(11) -0.0030(12)
C14 0.0325(15) 0.0220(13) 0.0194(13) -0.0004(10) 0.0029(11) -0.0001(11)
C15 0.0297(15) 0.0241(14) 0.0242(14) 0.0002(11) 0.0042(11) -0.0010(11)
C16 0.0353(16) 0.0271(14) 0.0185(13) -0.0019(11) 0.0045(11) 0.0022(12)
C20 0.0275(14) 0.0246(14) 0.0263(14) -0.0004(11) 0.0029(11) 0.0024(11)
C21 0.0298(15) 0.0276(15) 0.0262(14) 0.0018(11) -0.0017(11) 0.0010(12)
C22 0.052(2) 0.0279(16) 0.0287(16) 0.0012(12) 0.0063(14) 0.0048(14)
C23 0.068(2) 0.0269(17) 0.0403(19) -0.0048(14) 0.0024(17) 0.0016(16)
C24 0.053(2) 0.0291(17) 0.0420(19) 0.0051(14) -0.0003(15) -0.0058(15)
C25 0.0337(16) 0.0338(16) 0.0306(15) 0.0052(12) -0.0001(12) -0.0010(13)
C26 0.0292(15) 0.0280(15) 0.0258(14) 0.0012(11) -0.0035(11) 0.0015(12)
C31 0.0294(15) 0.0286(15) 0.0181(13) -0.0020(11) 0.0043(11) 0.0007(12)
C32 0.0324(16) 0.0317(16) 0.0277(15) -0.0004(12) -0.0005(12) -0.0029(13)
C33 0.0456(19) 0.0331(17) 0.0301(16) 0.0060(13) -0.0007(13) 0.0029(14)
C34 0.0406(18) 0.0328(17) 0.0331(16) 0.0031(13) 0.0076(13) -0.0082(14)
C35 0.0306(16) 0.0383(17) 0.0287(15) 0.0002(12) 0.0079(12) -0.0048(13)
C36 0.0279(15) 0.0314(15) 0.0231(14) -0.0017(11) 0.0052(11) 0.0028(12)
C41 0.0255(14) 0.0302(15) 0.0221(13) 0.0025(11) 0.0034(11) -0.0036(12)
C42 0.0286(15) 0.0332(16) 0.0221(13) 0.0007(11) 0.0044(11) -0.0027(12)
C43 0.0314(16) 0.0395(17) 0.0278(15) -0.0084(13) 0.0094(12) -0.0080(13)
C44 0.0331(17) 0.053(2) 0.0246(15) -0.0066(13) 0.0058(12) -0.0148(15)
C45 0.0295(16) 0.057(2) 0.0265(15) 0.0092(14) -0.0014(12) -0.0077(15)
C46 0.0301(16) 0.0388(17) 0.0316(16) 0.0074(13) -0.0004(12) -0.0027(13)
N1A 0.0354(10) 0.0266(11) 0.0227(10) 0.0014(8) 0.0023(8) 0.0007(8)
C1A 0.070(2) 0.0425(19) 0.0232(15) -0.0058(13) 0.0102(15) 0.0128(18)
C2A 0.0345(13) 0.021(2) 0.022(2) 0.0007(17) 0.0010(12) 0.0002(12)
C2B 0.036(2) 0.036(7) 0.033(7) -0.008(6) 0.005(3) -0.003(2)
C3A 0.0297(16) 0.022(2) 0.0237(18) -0.0002(14) 0.0009(12) -0.0024(13)
C3B 0.036(4) 0.035(6) 0.033(6) -0.008(4) 0.007(4) -0.005(3)
C4A 0.0272(18) 0.0209(19) 0.0216(16) 0.0005(14) 0.0030(14) -0.0021(14)
C4B 0.036(4) 0.031(5) 0.027(4) -0.003(4) 0.006(4) -0.004(4)
C5A 0.0287(19) 0.034(2) 0.030(2) -0.0079(16) 0.0053(14) -0.0043(15)
C5B 0.037(4) 0.034(5) 0.031(5) -0.006(4) 0.008(3) -0.005(4)
C6A 0.0312(18) 0.032(2) 0.028(2) -0.0040(18) 0.0065(14) -0.0019(15)
C6B 0.037(2) 0.038(6) 0.032(7) -0.008(6) 0.006(3) -0.004(3)
C7A 0.025(2) 0.0237(19) 0.025(2) -0.0024(17) 0.0038(16) -0.0021(17)
C7B 0.039(8) 0.032(7) 0.042(8) -0.005(6) 0.004(6) -0.005(6)
C8A 0.027(2) 0.020(2) 0.027(2) -0.0026(17) 0.0028(18) 0.004(2)
C8B 0.032(8) 0.033(7) 0.028(8) -0.002(6) -0.001(6) -0.020(6)
C10A 0.0249(14) 0.0285(15) 0.0252(14) -0.0032(11) 0.0045(11) -0.0046(11)
C11A 0.0242(14) 0.0230(14) 0.0231(13) 0.0008(10) -0.0003(10) 0.0033(11)
C12A 0.0272(15) 0.0257(15) 0.0303(15) 0.0001(11) -0.0013(11) 0.0018(12)
C13A 0.0405(18) 0.0266(15) 0.0403(17) -0.0114(13) -0.0096(14) 0.0088(13)
C14A 0.0456(19) 0.0432(19) 0.0230(15) -0.0003(13) 0.0014(13) 0.0244(15)
C15A 0.0458(19) 0.0326(17) 0.0302(16) 0.0075(13) 0.0145(14) 0.0144(14)
C16A 0.0341(16) 0.0277(15) 0.0286(15) 0.0029(12) 0.0081(12) 0.0029(12)
C20A 0.0259(14) 0.0239(14) 0.0271(14) -0.0007(11) 0.0042(11) -0.0031(11)
C21A 0.0289(15) 0.0245(14) 0.0266(14) -0.0033(11) 0.0029(11) -0.0010(12)
C22A 0.0281(14) 0.0267(14) 0.0192(13) -0.0028(10) 0.0042(11) -0.0011(11)
C23A 0.0292(15) 0.0322(16) 0.0233(14) -0.0045(11) -0.0005(11) 0.0041(12)
C24A 0.0390(17) 0.0290(15) 0.0282(15) 0.0028(12) -0.0006(12) 0.0005(13)
C25A 0.0426(18) 0.0328(17) 0.0330(16) 0.0041(13) 0.0115(13) -0.0053(14)
C26A 0.0287(15) 0.0321(16) 0.0373(16) -0.0035(13) 0.0133(13) -0.0016(13)
C31A 0.0310(15) 0.0229(14) 0.0252(14) -0.0007(11) 0.0095(11) -0.0049(11)
C32A 0.0406(17) 0.0268(15) 0.0265(14) -0.0031(12) 0.0063(12) -0.0040(13)
C33A 0.050(2) 0.0282(16) 0.0328(16) -0.0057(12) 0.0088(14) -0.0006(14)
C34A 0.0427(18) 0.0211(15) 0.0437(18) 0.0023(12) 0.0134(14) 0.0071(13)
C35A 0.0315(16) 0.0300(16) 0.0351(16) 0.0035(12) 0.0050(12) 0.0001(13)
C36A 0.0300(15) 0.0214(14) 0.0290(14) -0.0013(11) 0.0088(11) -0.0027(11)
C41A 0.0365(16) 0.0263(15) 0.0244(14) 0.0001(11) 0.0101(12) -0.0012(12)
C42A 0.0338(16) 0.0311(16) 0.0321(16) 0.0015(12) 0.0092(12) 0.0002(13)
C43A 0.0393(18) 0.0294(16) 0.054(2) 0.0004(14) 0.0237(16) 0.0029(14)
C44A 0.061(2) 0.0308(17) 0.0375(18) -0.0059(14) 0.0291(16) -0.0022(16)
C45A 0.066(2) 0.0320(17) 0.0236(15) -0.0025(12) 0.0076(15) -0.0028(16)
C46A 0.0403(18) 0.0340(17) 0.0303(16) -0.0010(13) 0.0056(13) 0.0034(14)

loop_
_atom_type_symbol
_atom_type_description
_atom_type_scat_dispersion_real
_atom_type_scat_dispersion_imag
_atom_type_scat_source
C C 0.0181 0.0091 'International Tables Vol C Tables 4.2.6.8 and 6.1.1.4'
H H 0.0000 0.0000 'International Tables Vol C Tables 4.2.6.8 and 6.1.1.4'
Cl Cl 0.3639 0.7018 'International Tables Vol C Tables 4.2.6.8 and 6.1.1.4'
F F 0.0727 0.0534 'International Tables Vol C Tables 4.2.6.8 and 6.1.1.4'
N N 0.0311 0.0180 'International Tables Vol C Tables 4.2.6.8 and 6.1.1.4'
P P 0.2955 0.4335 'International Tables Vol C Tables 4.2.6.8 and 6.1.1.4'

loop_
_geom_angle_atom_site_label_1
_geom_angle_atom_site_label_2
_geom_angle_atom_site_label_3
_geom_angle
Cl2 C1S Cl1 109.6(2)
F2 P1 F1 179.27(13)
F3 P1 F1 89.85(13)
F3 P1 F2 90.16(13)
F4 P1 F1 88.28(13)
F4 P1 F2 91.00(13)
F4 P1 F3 89.49(19)
F4 P1 F5 89.7(2)
F5 P1 F1 89.97(12)
F5 P1 F2 90.01(12)
F5 P1 F3 179.2(2)
F6 P1 F1 91.71(14)
F6 P1 F2 89.02(14)
F6 P1 F3 89.3(2)
F6 P1 F4 178.8(2)
F6 P1 F5 91.5(2)
F2A P1A F1A 178.96(15)
F2A P1A F3A 90.69(13)
F2A P1A F4A 90.10(16)
F3A P1A F1A 89.74(12)
F4A P1A F1A 88.96(14)
F4A P1A F3A 89.63(18)
F5A P1A F1A 90.64(12)
F5A P1A F2A 88.91(13)
F5A P1A F3A 178.53(18)
F5A P1A F4A 88.96(15)
F6A P1A F1A 90.82(14)
F6A P1A F2A 90.12(16)
F6A P1A F3A 90.60(17)
F6A P1A F4A 179.7(2)
F6A P1A F5A 90.81(15)
C2 N1 C1 118.7(3)
C2 N1 C6 120.7(3)
C6 N1 C1 120.6(3)
N1 C2 C3 120.3(3)
C2 C3 C4 120.7(3)
C3 C4 C5 117.1(3)
C3 C4 C7 119.9(3)
C5 C4 C7 123.0(3)
C6 C5 C4 120.1(3)
N1 C6 C5 121.0(3)
C8 C7 C4 124.7(3)
C7 C8 C14 125.6(3)
C20 C10 C11 122.2(3)
C20 C10 C31 123.7(3)
C31 C10 C11 114.0(2)
C12 C11 C10 120.4(3)
C12 C11 C16 118.3(3)
C16 C11 C10 121.3(2)
C13 C12 C11 120.8(3)
C12 C13 C14 120.8(3)
C13 C14 C8 119.5(2)
C13 C14 C15 118.4(3)
C15 C14 C8 122.0(3)
C16 C15 C14 120.6(3)
C15 C16 C11 121.1(3)
C10 C20 C21 122.1(3)
C10 C20 C41 122.2(3)
C41 C20 C21 115.7(2)
C22 C21 C20 122.0(3)
C22 C21 C26 118.2(3)
C26 C21 C20 119.8(3)
C23 C22 C21 120.7(3)
C24 C23 C22 120.3(3)
C25 C24 C23 119.4(3)
C26 C25 C24 120.0(3)
C25 C26 C21 121.2(3)
C32 C31 C10 119.1(3)
C36 C31 C10 122.7(3)
C36 C31 C32 118.2(3)
C33 C32 C31 120.7(3)
C34 C33 C32 120.2(3)
C35 C34 C33 119.3(3)
C34 C35 C36 120.7(3)
C35 C36 C31 121.0(3)
C42 C41 C20 121.3(3)
C42 C41 C46 118.2(3)
C46 C41 C20 120.5(3)
C43 C42 C41 121.4(3)
C44 C43 C42 119.9(3)
C45 C44 C43 119.4(3)
C44 C45 C46 120.8(3)
C45 C46 C41 120.4(3)
C2A N1A C1A 117.8(3)
C2A N1A C6A 120.4(4)
C2B N1A C1A 131.8(7)
C6A N1A C1A 121.8(3)
C6B N1A C1A 108.5(8)
C6B N1A C2B 119.7(11)
N1A C2A C3A 121.0(4)
C3B C2B N1A 120.6(14)
C2A C3A C4A 120.6(4)
C2B C3B C4B 119.1(14)
C3A C4A C5A 116.8(4)
C3A C4A C7A 120.5(4)
C5A C4A C7A 122.6(4)
C3B C4B C7B 122.2(14)
C5B C4B C3B 118.2(12)
C5B C4B C7B 119.6(13)
C6A C5A C4A 120.3(4)
C6B C5B C4B 123.8(15)
N1A C6A C5A 120.9(5)
N1A C6B C5B 118.4(15)
C8A C7A C4A 124.5(4)
C8B C7B C4B 123.1(15)
C7A C8A C14A 124.4(5)
C7B C8B C14A 111.8(15)
C11A C10A C31A 113.8(2)
C20A C10A C11A 124.9(3)
C20A C10A C31A 121.3(3)
C12A C11A C10A 122.8(3)
C12A C11A C16A 118.3(3)
C16A C11A C10A 118.7(3)
C13A C12A C11A 120.5(3)
C12A C13A C14A 120.8(3)
C13A C14A C8A 126.8(4)
C13A C14A C8B 97.3(6)
C15A C14A C8A 114.9(4)
C15A C14A C8B 144.0(6)
C15A C14A C13A 118.2(3)
C16A C15A C14A 121.3(3)
C15A C16A C11A 121.0(3)
C10A C20A C21A 124.0(3)
C10A C20A C41A 121.8(3)
C21A C20A C41A 114.2(2)
C22A C21A C20A 122.9(3)
C22A C21A C26A 118.2(3)
C26A C21A C20A 118.8(3)
C23A C22A C21A 120.2(3)
C22A C23A C24A 121.0(3)
C25A C24A C23A 119.4(3)
C24A C25A C26A 120.1(3)
C25A C26A C21A 121.1(3)
C32A C31A C10A 122.4(3)
C36A C31A C10A 118.8(2)
C36A C31A C32A 118.8(3)
C33A C32A C31A 120.1(3)
C34A C33A C32A 120.8(3)
C33A C34A C35A 119.6(3)
C36A C35A C34A 119.6(3)
C35A C36A C31A 120.8(3)
C42A C41A C20A 122.4(3)
C42A C41A C46A 119.0(3)
C46A C41A C20A 118.5(3)
C43A C42A C41A 120.1(3)
C44A C43A C42A 120.3(3)
C43A C44A C45A 120.2(3)
C44A C45A C46A 120.2(3)
C45A C46A C41A 120.0(3)

loop_
_geom_bond_atom_site_label_1
_geom_bond_atom_site_label_2
_geom_bond_distance
Cl1 C1S 1.777(4)
Cl2 C1S 1.764(4)
P1 F1 1.6006(19)
P1 F2 1.5904(19)
P1 F3 1.582(3)
P1 F4 1.568(3)
P1 F5 1.571(2)
P1 F6 1.566(3)
P1A F1A 1.598(2)
P1A F2A 1.594(2)
P1A F3A 1.595(2)
P1A F4A 1.595(3)
P1A F5A 1.589(2)
P1A F6A 1.573(3)
N1 C1 1.477(4)
N1 C2 1.346(4)
N1 C6 1.347(4)
C2 C3 1.374(4)
C3 C4 1.399(4)
C4 C5 1.402(4)
C4 C7 1.457(4)
C5 C6 1.371(4)
C7 C8 1.330(4)
C8 C14 1.463(4)
C10 C11 1.495(4)
C10 C20 1.355(4)
C10 C31 1.490(4)
C11 C12 1.394(4)
C11 C16 1.398(4)
C12 C13 1.386(4)
C13 C14 1.392(4)
C14 C15 1.403(4)
C15 C16 1.377(4)
C20 C21 1.499(4)
C20 C41 1.495(4)
C21 C22 1.389(4)
C21 C26 1.394(4)
C22 C23 1.389(5)
C23 C24 1.385(5)
C24 C25 1.385(5)
C25 C26 1.382(4)
C31 C32 1.402(4)
C31 C36 1.392(4)
C32 C33 1.393(4)
C33 C34 1.391(5)
C34 C35 1.383(5)
C35 C36 1.385(4)
C41 C42 1.390(4)
C41 C46 1.391(4)
C42 C43 1.384(4)
C43 C44 1.382(5)
C44 C45 1.379(5)
C45 C46 1.386(5)
N1A C1A 1.477(4)
N1A C2A 1.331(6)
N1A C2B 1.406(18)
N1A C6A 1.353(6)
N1A C6B 1.347(17)
C2A C3A 1.374(6)
C2B C3B 1.371(14)
C3A C4A 1.398(6)
C3B C4B 1.371(14)
C4A C5A 1.400(6)
C4A C7A 1.468(6)
C4B C5B 1.370(14)
C4B C7B 1.48(2)
C5A C6A 1.371(6)
C5B C6B 1.350(14)
C7A C8A 1.335(6)
C7B C8B 1.33(2)
C8A C14A 1.479(5)
C8B C14A 1.599(17)
C10A C11A 1.495(4)
C10A C20A 1.344(4)
C10A C31A 1.507(4)
C11A C12A 1.393(4)
C11A C16A 1.397(4)
C12A C13A 1.393(4)
C13A C14A 1.402(5)
C14A C15A 1.382(5)
C15A C16A 1.381(4)
C20A C21A 1.489(4)
C20A C41A 1.504(4)
C21A C22A 1.391(4)
C21A C26A 1.405(4)
C22A C23A 1.384(4)
C23A C24A 1.385(4)
C24A C25A 1.379(5)
C25A C26A 1.380(5)
C31A C32A 1.399(4)
C31A C36A 1.395(4)
C32A C33A 1.385(5)
C33A C34A 1.371(5)
C34A C35A 1.407(5)
C35A C36A 1.379(4)
C41A C42A 1.390(4)
C41A C46A 1.396(4)
C42A C43A 1.385(4)
C43A C44A 1.375(5)
C44A C45A 1.374(5)
C45A C46A 1.385(5)

loop_
_geom_torsion_atom_site_label_1
_geom_torsion_atom_site_label_2
_geom_torsion_atom_site_label_3
_geom_torsion_atom_site_label_4
_geom_torsion
N1 C2 C3 C4 0.0(5)
C1 N1 C2 C3 -179.3(3)
C1 N1 C6 C5 179.4(3)
C2 N1 C6 C5 -0.1(5)
C2 C3 C4 C5 -0.5(4)
C2 C3 C4 C7 -179.7(3)
C3 C4 C5 C6 0.7(4)
C3 C4 C7 C8 160.3(3)
C4 C5 C6 N1 -0.4(5)
C4 C7 C8 C14 179.8(3)
C5 C4 C7 C8 -18.8(5)
C6 N1 C2 C3 0.3(5)
C7 C4 C5 C6 179.8(3)
C7 C8 C14 C13 163.7(3)
C7 C8 C14 C15 -16.5(4)
C8 C14 C15 C16 179.9(3)
C10 C11 C12 C13 178.8(3)
C10 C11 C16 C15 -177.0(3)
C10 C20 C21 C22 -45.4(4)
C10 C20 C21 C26 134.0(3)
C10 C20 C41 C42 -46.5(4)
C10 C20 C41 C46 135.2(3)
C10 C31 C32 C33 -178.3(3)
C10 C31 C36 C35 179.1(3)
C11 C10 C20 C21 -7.8(4)
C11 C10 C20 C41 169.5(3)
C11 C10 C31 C32 -40.7(4)
C11 C10 C31 C36 138.9(3)
C11 C12 C13 C14 -2.7(5)
C12 C11 C16 C15 0.5(4)
C12 C13 C14 C8 -178.0(3)
C12 C13 C14 C15 2.1(4)
C13 C14 C15 C16 -0.3(4)
C14 C15 C16 C11 -1.0(4)
C16 C11 C12 C13 1.4(4)
C20 C10 C11 C12 124.0(3)
C20 C10 C11 C16 -58.6(4)
C20 C10 C31 C32 137.1(3)
C20 C10 C31 C36 -43.3(4)
C20 C21 C22 C23 176.3(3)
C20 C21 C26 C25 -176.1(3)
C20 C41 C42 C43 179.0(3)
C20 C41 C46 C45 179.9(3)
C21 C20 C41 C42 130.9(3)
C21 C20 C41 C46 -47.4(4)
C21 C22 C23 C24 0.9(6)
C22 C21 C26 C25 3.3(4)
C22 C23 C24 C25 1.2(6)
C23 C24 C25 C26 -1.0(5)
C24 C25 C26 C21 -1.3(5)
C26 C21 C22 C23 -3.1(5)
C31 C10 C11 C12 -58.2(4)
C31 C10 C11 C16 119.2(3)
C31 C10 C20 C21 174.6(3)
C31 C10 C20 C41 -8.1(4)
C31 C32 C33 C34 -1.6(5)
C32 C31 C36 C35 -1.2(4)
C32 C33 C34 C35 0.2(5)
C33 C34 C35 C36 0.6(5)
C34 C35 C36 C31 -0.1(4)
C36 C31 C32 C33 2.0(4)
C41 C20 C21 C22 137.2(3)
C41 C20 C21 C26 -43.4(4)
C41 C42 C43 C44 1.6(4)
C42 C41 C46 C45 1.4(4)
C42 C43 C44 C45 0.7(4)
C43 C44 C45 C46 -1.9(5)
C44 C45 C46 C41 0.8(5)
C46 C41 C42 C43 -2.6(4)
N1A C2A C3A C4A 2.0(7)
N1A C2B C3B C4B 0(3)
C1A N1A C2A C3A -177.0(4)
C1A N1A C2B C3B -179.4(12)
C1A N1A C6A C5A 175.2(5)
C1A N1A C6B C5B -179.5(17)
C2A N1A C6A C5A -1.5(10)
C2A C3A C4A C5A -2.3(6)
C2A C3A C4A C7A 174.2(4)
C2B N1A C6B C5B -1(3)
C2B C3B C4B C5B -3(2)
C2B C3B C4B C7B 176.6(17)
C3A C4A C5A C6A 0.7(7)
C3A C4A C7A C8A 174.4(4)
C3B C4B C5B C6B 5(3)
C3B C4B C7B C8B -24(2)
C4A C5A C6A N1A 1.2(10)
C4A C7A C8A C14A 174.5(4)
C4B C5B C6B N1A -3(3)
C4B C7B C8B C14A -176.4(12)
C5A C4A C7A C8A -9.3(6)
C5B C4B C7B C8B 155.9(15)
C6A N1A C2A C3A -0.1(9)
C6B N1A C2B C3B 3(3)
C7A C4A C5A C6A -175.7(5)
C7A C8A C14A C13A -27.6(6)
C7A C8A C14A C15A 155.0(4)
C7B C4B C5B C6B -174.9(18)
C7B C8B C14A C13A 169.0(10)
C7B C8B C14A C15A -20.5(17)
C8A C14A C15A C16A 179.4(3)
C8B C14A C15A C16A -167.5(9)
C10A C11A C12A C13A -173.9(3)
C10A C11A C16A C15A 175.3(3)
C10A C20A C21A C22A -45.7(4)
C10A C20A C21A C26A 137.5(3)
C10A C20A C41A C42A -62.6(4)
C10A C20A C41A C46A 119.1(3)
C10A C31A C32A C33A 176.8(3)
C10A C31A C36A C35A -175.4(3)
C11A C10A C20A C21A -5.3(5)
C11A C10A C20A C41A 174.8(3)
C11A C10A C31A C32A 133.1(3)
C11A C10A C31A C36A -47.1(3)
C11A C12A C13A C14A -1.0(4)
C12A C11A C16A C15A -0.3(4)
C12A C13A C14A C8A -177.9(3)
C12A C13A C14A C8B 173.0(6)
C12A C13A C14A C15A -0.6(5)
C13A C14A C15A C16A 1.8(5)
C14A C15A C16A C11A -1.3(5)
C16A C11A C12A C13A 1.5(4)
C20A C10A C11A C12A -54.1(4)
C20A C10A C11A C16A 130.6(3)
C20A C10A C31A C32A -49.6(4)
C20A C10A C31A C36A 130.3(3)
C20A C21A C22A C23A -176.6(3)
C20A C21A C26A C25A 177.8(3)
C20A C41A C42A C43A -179.1(3)
C20A C41A C46A C45A -178.7(3)
C21A C20A C41A C42A 117.4(3)
C21A C20A C41A C46A -60.9(4)
C21A C22A C23A C24A -0.6(4)
C22A C21A C26A C25A 0.9(4)
C22A C23A C24A C25A 0.0(4)
C23A C24A C25A C26A 1.1(5)
C24A C25A C26A C21A -1.6(5)
C26A C21A C22A C23A 0.2(4)
C31A C10A C11A C12A 123.2(3)
C31A C10A C11A C16A -52.2(3)
C31A C10A C20A C21A 177.7(3)
C31A C10A C20A C41A -2.3(4)
C31A C32A C33A C34A -0.4(5)
C32A C31A C36A C35A 4.4(4)
C32A C33A C34A C35A 2.6(5)
C33A C34A C35A C36A -1.3(5)
C34A C35A C36A C31A -2.3(4)
C36A C31A C32A C33A -3.1(4)
C41A C20A C21A C22A 134.2(3)
C41A C20A C21A C26A -42.5(4)
C41A C42A C43A C44A -1.9(5)
C42A C41A C46A C45A 3.0(5)
C42A C43A C44A C45A 2.5(5)
C43A C44A C45A C46A -0.3(5)
C44A C45A C46A C41A -2.4(5)
C46A C41A C42A C43A -0.8(5)
